data_4002984
loop_
_publ_author_name
'Nazarenko, Olga'
'Kotyrba, Martin R.'
'Yakunin, Sergii'
'W\"orle, Michael'
'Benin, Bogdan M.'
'Rain\`o, Gabriele'
'Krumeich, Frank'
'Kepenekian, Mika\"el'
'Even, Jacky'
'Katan, Claudine'
'Kovalenko, Maksym V.'

_publ_section_title
;
 Guanidinium and Mixed Cesium-Guanidinium Tin(II) Bromides: Effects of
 Quantum Confinement and Out-of-Plane Octahedral Tilting.
;
_journal_issue 6
_journal_name_full 'Chemistry of materials : a publication of the American Chemical Society'
_journal_page_first 2121
_journal_page_last 2129
_journal_paper_doi 10.1021/acs.chemmater.9b00038
_journal_volume 31
_journal_year 2019
_chemical_formula_moiety '0.25(Br16 Cs4 Sn4), 2(C0.5 H3 N1.5)'
_chemical_formula_sum 'C H6 Br4 Cs N3 Sn'
_chemical_formula_weight 631.33
_space_group_crystal_system orthorhombic
_space_group_IT_number 74
_space_group_name_Hall '-I 2b 2'
_space_group_name_H-M_alt 'I m m a'
_symmetry_space_group_name_Hall '-I 2b 2'
_symmetry_space_group_name_H-M 'I m m a'
_atom_sites_solution_hydrogens geom
_atom_sites_solution_primary direct
_audit_creation_date 2018-11-16
_audit_creation_method
;
Olex2 1.2
(compiled 2018.05.29 svn.r3508 for OlexSys, GUI svn.r5506)
;
_cell_angle_alpha 90
_cell_angle_beta 90
_cell_angle_gamma 90
_cell_formula_units_Z 4
_cell_length_a 6.0112(10)
_cell_length_b 11.5363(18)
_cell_length_c 17.342(3)
_cell_measurement_reflns_used 2457
_cell_measurement_temperature 250
_cell_measurement_theta_max 30.634
_cell_measurement_theta_min 2.349
_cell_volume 1202.6(3)
_computing_cell_refinement 'Bruker SAINT'
_computing_data_collection 'SMART v5.630 (Bruker, 2003)'
_computing_data_reduction 'Bruker SAINT'
_computing_molecular_graphics 'Olex2 (Dolomanov et al., 2009)'
_computing_publication_material 'Olex2 (Dolomanov et al., 2009)'
_computing_structure_refinement 'XL (Sheldrick, 2008)'
_computing_structure_solution 'ShelXS (Sheldrick, 2008)'
_diffrn_ambient_temperature 250
_diffrn_detector_area_resol_mean 7.9
_diffrn_detector_type 'CCD area detector'
_diffrn_measured_fraction_theta_full 1.000
_diffrn_measured_fraction_theta_max 0.956
_diffrn_measurement_device 'fixed chi three-circle diffractometer'
_diffrn_measurement_device_type 'Bruker SMART CCD'
_diffrn_measurement_method '\w scans'
_diffrn_radiation_type MoK\a
_diffrn_radiation_wavelength 0.71073
_diffrn_reflns_av_R_equivalents 0.0361
_diffrn_reflns_av_unetI/netI 0.0247
_diffrn_reflns_Laue_measured_fraction_full 1.000
_diffrn_reflns_Laue_measured_fraction_max 0.956
_diffrn_reflns_limit_h_max 8
_diffrn_reflns_limit_h_min -8
_diffrn_reflns_limit_k_max 16
_diffrn_reflns_limit_k_min -16
_diffrn_reflns_limit_l_max 25
_diffrn_reflns_limit_l_min -25
_diffrn_reflns_number 7135
_diffrn_reflns_point_group_measured_fraction_full 1.000
_diffrn_reflns_point_group_measured_fraction_max 0.956
_diffrn_reflns_theta_full 25.242
_diffrn_reflns_theta_max 31.436
_diffrn_reflns_theta_min 2.120
_exptl_absorpt_coefficient_mu 18.348
_exptl_absorpt_correction_T_max 0.3400
_exptl_absorpt_correction_T_min 0.1656
_exptl_absorpt_correction_type multi-scan
_exptl_absorpt_process_details
'SADABS-2014/5 (Bruker,2014/5) was used for absorption correction. wR2(int) was 0.1371 before and 0.0494 after correction. The Ratio of minimum to maximum transmission is 0.4871. The \l/2 correction factor is 0.00150.'
_exptl_crystal_colour 'clear orange'
_exptl_crystal_colour_lustre clear
_exptl_crystal_colour_primary orange
_exptl_crystal_density_diffrn 3.487
_exptl_crystal_description plate
_exptl_crystal_F_000 1112
_exptl_crystal_recrystallization_method 'crystallized from hydrobromic acid (HBr, 48% water solution)'
_exptl_crystal_size_max 0.18
_exptl_crystal_size_mid 0.06
_exptl_crystal_size_min 0.02
_refine_diff_density_max 0.656
_refine_diff_density_min -1.022
_refine_diff_density_rms 0.199
_refine_ls_extinction_coef 0.00437(17)
_refine_ls_extinction_expression Fc^*^=kFc[1+0.001xFc^2^\l^3^/sin(2\q)]^-1/4^
_refine_ls_extinction_method 'SHELXL-2014/7 (Sheldrick 2014'
_refine_ls_goodness_of_fit_ref 1.032
_refine_ls_hydrogen_treatment constr
_refine_ls_matrix_type full
_refine_ls_number_parameters 45
_refine_ls_number_reflns 1079
_refine_ls_number_restraints 0
_refine_ls_restrained_S_all 1.032
_refine_ls_R_factor_all 0.0279
_refine_ls_R_factor_gt 0.0227
_refine_ls_shift/su_max 0.001
_refine_ls_shift/su_mean 0.000
_refine_ls_structure_factor_coef Fsqd
_refine_ls_weighting_details 'w=1/[\s^2^(Fo^2^)+(0.0283P)^2^] where P=(Fo^2^+2Fc^2^)/3'
_refine_ls_weighting_scheme calc
_refine_ls_wR_factor_gt 0.0512
_refine_ls_wR_factor_ref 0.0530
_reflns_Friedel_coverage 0.000
_reflns_number_gt 947
_reflns_number_total 1079
_reflns_threshold_expression 'I > 2\s(I)'
_cod_data_source_file cm9b00038_si_003.cif
_cod_data_source_block imma
_cod_database_code 4002984
_shelx_shelxl_version_number 2014/7
_shelx_space_group_comment
;
The symmetry employed for this shelxl refinement is uniquely defined
by the following loop, which should always be used as a source of
symmetry information in preference to the above space-group names.
They are only intended as comments.
;
_shelx_estimated_absorpt_t_max 0.710
_shelx_estimated_absorpt_t_min 0.137
_olex2_refinement_description
;
1. Fixed Uiso
 At 1.2 times of:
  All N(H,H) groups
2. Others
 Sof(Br3B)=0.25*(1-FVAR(2))
 Sof(Br3A)=0.25*FVAR(2)
 Fixed Sof: H1A(0.25) H1B(0.25)
3.a X=CH2 refined with riding coordinates:
 N1(H1A,H1B), N2(H2A,H2B)
;
_olex2_submission_special_instructions 'No special instructions were received'

loop_
_space_group_symop_operation_xyz
'x, y, z'
'-x, -y+1/2, z'
'x, -y, -z'
'-x, y+1/2, -z'
'x+1/2, y+1/2, z+1/2'
'-x+1/2, -y+1, z+1/2'
'x+1/2, -y+1/2, -z+1/2'
'-x+1/2, y+1, -z+1/2'
'-x, -y, -z'
'x, y-1/2, -z'
'-x, y, z'
'x, -y-1/2, z'
'-x+1/2, -y+1/2, -z+1/2'
'x+1/2, y, -z+1/2'
'-x+1/2, y+1/2, z+1/2'
'x+1/2, -y, z+1/2'

loop_
_atom_site_label
_atom_site_type_symbol
_atom_site_fract_x
_atom_site_fract_y
_atom_site_fract_z
_atom_site_U_iso_or_equiv
_atom_site_adp_type
_atom_site_occupancy
_atom_site_site_symmetry_order
_atom_site_calc_flag
_atom_site_refinement_flags_posn
_atom_site_refinement_flags_adp
_atom_site_refinement_flags_occupancy
Cs1 Cs 0.0000 0.7500 0.35611(2) 0.04059(13) Uani 1 4 d S T P
Sn1 Sn 0.5000 0.5000 0.5000 0.01998(10) Uani 1 4 d S T P
Br1 Br 0.5000 0.44553(4) 0.66707(2) 0.03745(13) Uani 1 2 d S T P
Br2 Br 0.0000 0.5000 0.5000 0.04441(17) Uani 1 4 d S T P
Br3A Br 0.5000 0.2500 0.4781(9) 0.048(5) Uani 0.56(10) 4 d S T P
Br3B Br 0.554(5) 0.2500 0.4698(12) 0.0448(14) Uani 0.22(5) 2 d S T P
N1 N 1.0000 0.2500 0.2165(3) 0.0380(10) Uani 1 4 d S T P
H1A H 1.0000 0.1847 0.1914 0.046 Uiso 0.5 2 calc RS T P
H1B H 1.0000 0.3153 0.1914 0.046 Uiso 0.5 2 calc RS T P
N2 N 1.0000 0.3497(4) 0.3285(2) 0.0502(10) Uani 1 2 d S T P
H2A H 1.0000 0.3515 0.3786 0.060 Uiso 1 2 calc RS T P
H2B H 1.0000 0.4141 0.3023 0.060 Uiso 1 2 calc RS T P
C1 C 1.0000 0.2500 0.2923(3) 0.0251(9) Uani 1 4 d S T P

loop_
_atom_site_aniso_label
_atom_site_aniso_U_11
_atom_site_aniso_U_22
_atom_site_aniso_U_33
_atom_site_aniso_U_23
_atom_site_aniso_U_13
_atom_site_aniso_U_12
Cs1 0.0401(2) 0.0344(2) 0.0473(2) 0.000 0.000 0.000
Sn1 0.01913(16) 0.01761(15) 0.02320(17) -0.00133(11) 0.000 0.000
Br1 0.0424(3) 0.0371(2) 0.0329(2) -0.00420(15) 0.000 0.000
Br2 0.0448(4) 0.0585(4) 0.0300(3) -0.0046(3) 0.000 0.000
Br3A 0.089(15) 0.0299(14) 0.026(2) 0.000 0.000 0.000
Br3B 0.067(4) 0.038(2) 0.029(3) 0.000 0.010(3) 0.000
N1 0.030(2) 0.057(3) 0.027(2) 0.000 0.000 0.000
N2 0.048(2) 0.049(2) 0.054(2) -0.0234(17) 0.000 0.000
C1 0.020(2) 0.031(2) 0.024(2) 0.000 0.000 0.000

loop_
_atom_type_symbol
_atom_type_description
_atom_type_scat_dispersion_real
_atom_type_scat_dispersion_imag
_atom_type_scat_source
C C 0.0033 0.0016 'International Tables Vol C Tables 4.2.6.8 and 6.1.1.4'
H H 0.0000 0.0000 'International Tables Vol C Tables 4.2.6.8 and 6.1.1.4'
Br Br -0.2901 2.4595 'International Tables Vol C Tables 4.2.6.8 and 6.1.1.4'
Cs Cs -0.3680 2.1192 'International Tables Vol C Tables 4.2.6.8 and 6.1.1.4'
N N 0.0061 0.0033 'International Tables Vol C Tables 4.2.6.8 and 6.1.1.4'
Sn Sn -0.6537 1.4246 'International Tables Vol C Tables 4.2.6.8 and 6.1.1.4'

loop_
_geom_angle_atom_site_label_1
_geom_angle_atom_site_label_2
_geom_angle_atom_site_label_3
_geom_angle
_geom_angle_site_symmetry_1
_geom_angle_site_symmetry_3
Br1 Cs1 Br1 167.792(18) 9_566 10_566
Br1 Cs1 Br1 73.288(16) 10_566 9_666
Br1 Cs1 Br1 104.519(12) 10_566 6_554
Br1 Cs1 Br1 64.791(10) 9_666 6_554
Br1 Cs1 Br1 105.364(16) 10_566 10_466
Br1 Cs1 Br1 64.791(10) 9_566 6_554
Br1 Cs1 Br1 73.288(16) 9_566 10_466
Br1 Cs1 Br1 104.519(12) 10_466 6_554
Br1 Cs1 Br1 104.519(12) 9_566 5_454
Br1 Cs1 Br1 167.792(18) 10_466 9_666
Br1 Cs1 Br1 69.060(17) 6_554 5_454
Br1 Cs1 Br1 64.791(10) 10_466 5_454
Br1 Cs1 Br1 64.791(10) 10_566 5_454
Br1 Cs1 Br1 105.364(16) 9_566 9_666
Br1 Cs1 Br1 104.519(12) 9_666 5_454
Br1 Cs1 Br2 67.556(9) 10_566 2_565
Br1 Cs1 Br2 121.395(10) 9_666 2_565
Br1 Cs1 Br2 67.556(9) 10_466 2_565
Br1 Cs1 Br2 121.395(10) 10_466 .
Br1 Cs1 Br2 67.556(9) 9_666 .
Br1 Cs1 Br2 67.556(9) 9_566 .
Br1 Cs1 Br2 121.395(10) 10_566 .
Br1 Cs1 Br2 121.395(10) 9_566 2_565
Br1 Cs1 Br3A 59.92(12) 10_466 9_566
Br1 Cs1 Br3A 59.92(12) 9_666 9_666
Br1 Cs1 Br3A 124.71(12) 6_554 9_566
Br1 Cs1 Br3A 124.71(12) 5_454 9_566
Br1 Cs1 Br3A 59.92(12) 10_566 9_666
Br1 Cs1 Br3A 59.92(12) 9_566 9_566
Br1 Cs1 Br3A 130.41(10) 9_666 9_566
Br1 Cs1 Br3A 130.41(10) 10_566 9_566
Br1 Cs1 Br3A 124.71(12) 6_554 9_666
Br1 Cs1 Br3A 130.41(10) 9_566 9_666
Br1 Cs1 Br3A 124.71(12) 5_454 9_666
Br1 Cs1 Br3A 130.41(10) 10_466 9_666
Br1 Cs1 Br3B 127.4(2) 10_466 9_666
Br1 Cs1 Br3B 128.0(2) 6_554 9_666
Br1 Cs1 Br3B 127.4(2) 9_566 9_666
Br1 Cs1 Br3B 63.4(3) 9_566 10_466
Br1 Cs1 Br3B 127.4(2) 9_666 10_466
Br1 Cs1 Br3B 128.0(2) 5_454 10_466
Br1 Cs1 Br3B 63.4(3) 10_466 10_466
Br1 Cs1 Br3B 127.4(2) 10_566 10_466
Br1 Cs1 Br3B 128.0(2) 6_554 10_466
Br1 Cs1 Br3B 63.4(3) 9_666 9_666
Br1 Cs1 Br3B 63.4(3) 10_566 9_666
Br1 Cs1 Br3B 128.0(2) 5_454 9_666
Br2 Cs1 Br1 96.336(13) 2_565 5_454
Br2 Cs1 Br1 96.336(14) . 6_554
Br2 Cs1 Br1 165.397(10) . 5_454
Br2 Cs1 Br1 165.397(10) 2_565 6_554
Br2 Cs1 Br2 98.267(16) 2_565 .
Br2 Cs1 Br3A 63.11(9) 2_565 9_566
Br2 Cs1 Br3A 63.11(9) 2_565 9_666
Br2 Cs1 Br3A 63.11(9) . 9_566
Br2 Cs1 Br3A 63.11(9) . 9_666
Br2 Cs1 Br3B 60.71(17) . 9_666
Br2 Cs1 Br3B 60.71(17) . 10_466
Br2 Cs1 Br3B 60.71(17) 2_565 9_666
Br2 Cs1 Br3B 60.71(17) 2_565 10_466
Br3A Cs1 Br3A 92.5(3) 9_666 9_566
Br3B Cs1 Br3A 87.9(5) 10_466 9_666
Br3B Cs1 Br3A 4.7(2) 10_466 9_566
Br3B Cs1 Br3A 4.7(2) 9_666 9_666
Br3B Cs1 Br3A 87.9(5) 9_666 9_566
Br3B Cs1 Br3B 83.2(7) 9_666 10_466
Br1 Sn1 Br1 180.0 9_666 .
Br1 Sn1 Br2 90.0 9_666 1_655
Br1 Sn1 Br2 90.0 . .
Br1 Sn1 Br2 90.0 . 1_655
Br1 Sn1 Br2 90.0 9_666 .
Br2 Sn1 Br2 180.0 . 1_655
Br3A Sn1 Br1 94.7(3) 9_666 .
Br3A Sn1 Br1 85.3(3) 9_666 9_666
Br3A Sn1 Br1 85.3(3) . .
Br3A Sn1 Br1 94.7(3) . 9_666
Br3A Sn1 Br2 90.000(1) 9_666 .
Br3A Sn1 Br2 90.000(1) . .
Br3A Sn1 Br2 90.000(1) 9_666 1_655
Br3A Sn1 Br2 90.000(1) . 1_655
Br3A Sn1 Br3A 180.0 9_666 .
Br3A Sn1 Br3B 173.1(4) . 9_666
Br3A Sn1 Br3B 173.1(4) 9_666 .
Br3A Sn1 Br3B 173.1(4) . 10_566
Br3A Sn1 Br3B 6.9(4) . 2_655
Br3A Sn1 Br3B 173.1(4) 9_666 2_655
Br3A Sn1 Br3B 6.9(4) . .
Br3A Sn1 Br3B 6.9(4) 9_666 9_666
Br3A Sn1 Br3B 6.9(4) 9_666 10_566
Br3B Sn1 Br1 88.1(4) 10_566 9_666
Br3B Sn1 Br1 88.1(4) 2_655 .
Br3B Sn1 Br1 91.9(4) 10_566 .
Br3B Sn1 Br1 91.9(4) 2_655 9_666
Br3B Sn1 Br1 88.1(4) . .
Br3B Sn1 Br1 91.9(4) 9_666 .
Br3B Sn1 Br1 91.9(4) . 9_666
Br3B Sn1 Br1 88.1(4) 9_666 9_666
Br3B Sn1 Br2 83.7(6) . 1_655
Br3B Sn1 Br2 96.3(6) 2_655 1_655
Br3B Sn1 Br2 83.7(6) 10_566 1_655
Br3B Sn1 Br2 83.7(6) 9_666 .
Br3B Sn1 Br2 96.3(6) 9_666 1_655
Br3B Sn1 Br2 96.3(6) . .
Br3B Sn1 Br2 83.7(6) 2_655 .
Br3B Sn1 Br2 96.3(6) 10_566 .
Br3B Sn1 Br3B 167.3(11) . 10_566
Br3B Sn1 Br3B 180.0 . 9_666
Br3B Sn1 Br3B 12.7(11) . 2_655
Br3B Sn1 Br3B 167.3(11) 2_655 9_666
Br3B Sn1 Br3B 12.7(11) 10_566 9_666
Br3B Sn1 Br3B 180.0 10_566 2_655
Cs1 Br1 Cs1 105.363(16) 9_566 9_666
Cs1 Br1 Cs1 75.480(12) 9_566 5_545
Cs1 Br1 Cs1 75.480(12) 9_666 5_545
Sn1 Br1 Cs1 157.707(14) . 5_545
Sn1 Br1 Cs1 91.294(10) . 9_666
Sn1 Br1 Cs1 91.294(10) . 9_566
Cs1 Br2 Cs1 180.0 . 9_566
Sn1 Br2 Cs1 90.0 . .
Sn1 Br2 Cs1 90.0 . 9_566
Sn1 Br2 Cs1 90.0 1_455 9_566
Sn1 Br2 Cs1 90.0 1_455 .
Sn1 Br2 Sn1 180.0 1_455 .
Cs1 Br3A Cs1 92.5(3) 9_666 9_566
Sn1 Br3A Cs1 84.8(2) . 9_566
Sn1 Br3A Cs1 84.8(2) . 9_666
Sn1 Br3A Cs1 84.8(2) 2_655 9_666
Sn1 Br3A Cs1 84.8(2) 2_655 9_566
Sn1 Br3A Sn1 165.0(6) . 2_655
Br3B Br3A Cs1 68(5) 2_655 9_566
Br3B Br3A Cs1 160(5) 2_655 9_666
Br3B Br3A Sn1 93.0(5) 2_655 .
Br3B Br3A Sn1 93.0(5) 2_655 2_655
Sn1 Br3B Cs1 86.6(5) 2_655 9_666
Sn1 Br3B Cs1 86.6(5) . 9_666
Sn1 Br3B Sn1 155.9(9) . 2_655
Br3B Br3B Cs1 131.6(3) 2_655 9_666
Br3B Br3B Sn1 83.7(5) 2_655 .
Br3B Br3B Sn1 83.7(6) 2_655 2_655
H1A N1 H1B 120.0 . .
C1 N1 H1A 120.0 . .
C1 N1 H1B 120.0 . .
H2A N2 H2B 120.0 . .
C1 N2 H2A 120.0 . .
C1 N2 H2B 120.0 . .
N2 C1 N1 118.6(3) 2_755 .
N2 C1 N1 118.6(3) . .
N2 C1 N2 122.8(5) 2_755 .

loop_
_geom_bond_atom_site_label_1
_geom_bond_atom_site_label_2
_geom_bond_distance
_geom_bond_site_symmetry_2
Cs1 Br1 3.7793(5) 9_566
Cs1 Br1 3.7793(5) 9_666
Cs1 Br1 3.9793(7) 6_554
Cs1 Br1 3.7793(5) 10_466
Cs1 Br1 3.7793(5) 10_566
Cs1 Br1 3.9793(7) 5_454
Cs1 Br2 3.8137(5) 2_565
Cs1 Br2 3.8137(5) .
Cs1 Br3A 4.159(11) 9_566
Cs1 Br3A 4.159(11) 9_666
Cs1 Br3B 4.04(3) 9_666
Cs1 Br3B 4.04(3) 10_466
Sn1 Br1 2.9646(6) .
Sn1 Br1 2.9646(6) 9_666
Sn1 Br2 3.0056(5) 1_655
Sn1 Br2 3.0056(5) .
Sn1 Br3A 2.909(2) 9_666
Sn1 Br3A 2.909(2) .
Sn1 Br3B 2.949(5) 2_655
Sn1 Br3B 2.949(5) 10_566
Sn1 Br3B 2.949(5) .
Sn1 Br3B 2.949(5) 9_666
Br1 Cs1 3.9793(7) 5_545
Br1 Cs1 3.7793(5) 9_566
Br1 Cs1 3.7793(5) 9_666
Br2 Cs1 3.8137(5) 9_566
Br2 Sn1 3.0056(5) 1_455
Br3A Cs1 4.159(11) 9_666
Br3A Cs1 4.159(11) 9_566
Br3A Sn1 2.909(2) 2_655
Br3A Br3B 0.36(2) 2_655
Br3B Cs1 4.04(3) 9_666
Br3B Sn1 2.949(5) 2_655
Br3B Br3B 0.65(6) 2_655
N1 H1A 0.8700 .
N1 H1B 0.8700 .
N1 C1 1.315(6) .
N2 H2A 0.8700 .
N2 H2B 0.8700 .
N2 C1 1.310(4) .
C1 N2 1.310(4) 2_755
